data_1557465
loop_
_publ_author_name
'Ma, Xiaoshuang'
'Tang, Zhenghua'
'Qin, Lubing'
'Peng, Jin'
'Li, Ligui'
'Chen, Shaowei'

_publ_section_title
;
 Unravelling the formation mechanism of alkynyl protected gold clusters: a
 case study of phenylacetylene stabilized Au<sub>144</sub> molecules.
;
_journal_issue 5
_journal_name_full Nanoscale
_journal_page_first 2980
_journal_page_last 2986
_journal_paper_doi 10.1039/c9nr10930g
_journal_volume 12
_journal_year 2020
_chemical_formula_moiety 'C32 H20'
_chemical_formula_sum 'C32 H20'
_chemical_formula_weight 404.48
_space_group_crystal_system monoclinic
_space_group_IT_number 14
_space_group_name_Hall '-P 2ybc'
_space_group_name_H-M_alt 'P 1 21/c 1'
_atom_sites_solution_hydrogens geom
_atom_sites_solution_primary iterative
_audit_creation_date 2019-03-12
_audit_creation_method
;
Olex2 1.2
(compiled 2018.05.29 svn.r3508 for OlexSys, GUI svn.r5506)
;
_audit_update_record
;
2019-03-19 deposited with the CCDC.	2020-01-07 downloaded from the CCDC.
;
_cell_angle_alpha 90
_cell_angle_beta 94.6300(10)
_cell_angle_gamma 90
_cell_formula_units_Z 2
_cell_length_a 6.13910(10)
_cell_length_b 15.1547(2)
_cell_length_c 11.9272(2)
_cell_measurement_reflns_used 2802
_cell_measurement_temperature 149.99(10)
_cell_measurement_theta_max 73.1910
_cell_measurement_theta_min 4.6980
_cell_volume 1106.04(3)
_computing_cell_refinement 'CrysAlisPro 1.171.39.46 (Rigaku OD, 2018)'
_computing_data_collection 'CrysAlisPro 1.171.39.46 (Rigaku OD, 2018)'
_computing_data_reduction 'CrysAlisPro 1.171.39.46 (Rigaku OD, 2018)'
_computing_molecular_graphics 'Olex2 (Dolomanov et al., 2009)'
_computing_publication_material 'Olex2 (Dolomanov et al., 2009)'
_computing_structure_refinement 'ShelXL (Sheldrick, 2015)'
_computing_structure_solution 'olex2.solve (Bourhis et al., 2015)'
_diffrn_ambient_environment N~2~
_diffrn_ambient_temperature 149.99(10)
_diffrn_detector 'CCD plate'
_diffrn_detector_area_resol_mean 5.2913
_diffrn_detector_type AtlasS2
_diffrn_measured_fraction_theta_full 0.999
_diffrn_measured_fraction_theta_max 0.977
_diffrn_measurement_details
;
List of Runs (angles in degrees, time in seconds):

  # Type    Start    End  Width  t~exp~   \w     \q     \k     \f   Frames
#--------------------------------------------------------------------------
  1  \w    -91.00  -6.00   1.00    1.00    --  -41.14 125.00-150.00   85
  2  \w   -108.00 -20.00   1.00    1.00    --  -41.14 -38.00  60.00   88
  3  \w     -4.00  23.00   1.00    1.00    --  -41.14  57.00 -60.00   27
  4  \w    -68.00 -42.00   1.00    1.00    --  -41.14  57.00 -60.00   26
  5  \w    101.00 177.00   1.00    1.00    --  106.22 125.00 -30.00   76
  6  \w    126.00 175.00   1.00    1.00    --  106.22 125.00 -90.00   49
  7  \w     33.00 105.00   1.00    1.00    --  106.22 -45.00 -90.00   72
  8  \w    110.00 137.00   1.00    1.00    --  106.22  85.00-164.00   27
  9  \w     25.00  94.00   1.00    1.00    --  106.22 -94.00  60.00   69
 10  \w     59.00 178.00   1.00    1.00    --  106.22  15.00-180.00  119
;
_diffrn_measurement_device 'four-circle diffractometer'
_diffrn_measurement_device_type 'SuperNova, Dual, Cu at home/near, AtlasS2'
_diffrn_measurement_method '\w scans'
_diffrn_orient_matrix_type 'CrysAlisPro convention (1999,Acta A55,543-557)'
_diffrn_orient_matrix_UB_11 0.1147057000
_diffrn_orient_matrix_UB_12 -0.0645591000
_diffrn_orient_matrix_UB_13 -0.0758090000
_diffrn_orient_matrix_UB_21 0.1972560000
_diffrn_orient_matrix_UB_22 0.0628957000
_diffrn_orient_matrix_UB_23 0.0006932000
_diffrn_orient_matrix_UB_31 0.1065797000
_diffrn_orient_matrix_UB_32 -0.0469593000
_diffrn_orient_matrix_UB_33 0.1050862000
_diffrn_radiation_monochromator mirror
_diffrn_radiation_probe x-ray
_diffrn_radiation_type CuK\a
_diffrn_radiation_wavelength 1.54184
_diffrn_reflns_av_R_equivalents 0.0335
_diffrn_reflns_av_unetI/netI 0.0377
_diffrn_reflns_Laue_measured_fraction_full 0.999
_diffrn_reflns_Laue_measured_fraction_max 0.977
_diffrn_reflns_limit_h_max 7
_diffrn_reflns_limit_h_min -6
_diffrn_reflns_limit_k_max 13
_diffrn_reflns_limit_k_min -18
_diffrn_reflns_limit_l_max 14
_diffrn_reflns_limit_l_min -12
_diffrn_reflns_number 4204
_diffrn_reflns_point_group_measured_fraction_full 0.999
_diffrn_reflns_point_group_measured_fraction_max 0.977
_diffrn_reflns_theta_full 67.684
_diffrn_reflns_theta_max 73.088
_diffrn_reflns_theta_min 4.728
_diffrn_source 'micro-focus sealed X-ray tube'
_diffrn_source_type 'SuperNova (Cu) X-ray Source'
_exptl_absorpt_coefficient_mu 0.523
_exptl_absorpt_correction_T_max 1.00000
_exptl_absorpt_correction_T_min 0.85822
_exptl_absorpt_correction_type multi-scan
_exptl_absorpt_process_details
;
CrysAlisPro 1.171.39.46 (Rigaku Oxford Diffraction, 2018)
Empirical absorption correction using spherical harmonics,
 implemented in SCALE3 ABSPACK scaling algorithm.
;
_exptl_crystal_colour 'clear red'
_exptl_crystal_density_diffrn 1.215
_exptl_crystal_description block
_exptl_crystal_F_000 424
_exptl_crystal_size_max 0.25
_exptl_crystal_size_mid 0.15
_exptl_crystal_size_min 0.12
_refine_diff_density_max 0.292
_refine_diff_density_min -0.411
_refine_diff_density_rms 0.090
_refine_ls_extinction_method none
_refine_ls_goodness_of_fit_ref 1.040
_refine_ls_hydrogen_treatment constr
_refine_ls_matrix_type full
_refine_ls_number_parameters 145
_refine_ls_number_reflns 2164
_refine_ls_number_restraints 0
_refine_ls_restrained_S_all 1.040
_refine_ls_R_factor_all 0.0594
_refine_ls_R_factor_gt 0.0558
_refine_ls_shift/su_max 0.001
_refine_ls_shift/su_mean 0.000
_refine_ls_structure_factor_coef Fsqd
_refine_ls_weighting_details 'w=1/[\s^2^(Fo^2^)+(0.0959P)^2^+0.0891P] where P=(Fo^2^+2Fc^2^)/3'
_refine_ls_weighting_scheme calc
_refine_ls_wR_factor_gt 0.1413
_refine_ls_wR_factor_ref 0.1479
_reflns_Friedel_coverage 0.000
_reflns_number_gt 1933
_reflns_number_total 2164
_reflns_threshold_expression 'I > 2\s(I)'
_cod_data_source_file c9nr10930g2.cif
_cod_data_source_block 19031103
_cod_database_code 1557465
_shelx_shelxl_version_number 2014/7
_chemical_oxdiff_formula CH
_chemical_oxdiff_usercomment Max190311
_shelx_space_group_comment
;
The symmetry employed for this shelxl refinement is uniquely defined
by the following loop, which should always be used as a source of
symmetry information in preference to the above space-group names.
They are only intended as comments.
;
_reflns_odcompleteness_completeness 99.90
_reflns_odcompleteness_iscentric 1
_reflns_odcompleteness_theta 66.49
_olex2_refinement_description
;
1. Fixed Uiso
 At 1.2 times of:
  All C(H) groups
2.a Aromatic/amide H refined with riding coordinates:
 C10(H007), C12(H008), C6(H009), C9(H00A), C16(H00B), C7(H00C), C8(H00D),
 C15(H00E), C14(H00F), C13(H00G)
;
_olex2_submission_special_instructions 'No special instructions were received'
_oxdiff_exptl_absorpt_empirical_details
;
Empirical correction (ABSPACK) includes:
- Absorption correction using spherical harmonics
- Frame scaling
;
_oxdiff_exptl_absorpt_empirical_full_max 1.341
_oxdiff_exptl_absorpt_empirical_full_min 0.592

loop_
_space_group_symop_operation_xyz
'x, y, z'
'-x, y+1/2, -z+1/2'
'-x, -y, -z'
'x, -y-1/2, z-1/2'

loop_
_atom_site_label
_atom_site_type_symbol
_atom_site_fract_x
_atom_site_fract_y
_atom_site_fract_z
_atom_site_U_iso_or_equiv
_atom_site_adp_type
_atom_site_occupancy
_atom_site_site_symmetry_order
_atom_site_calc_flag
_atom_site_refinement_flags_posn
_atom_site_refinement_flags_adp
_atom_site_refinement_flags_occupancy
_atom_site_disorder_assembly
_atom_site_disorder_group
C001 C 0.92312(19) 0.52151(8) 0.51666(9) 0.0267(3) Uani 1 1 d . . . . .
C002 C 0.59879(18) 0.60358(8) 0.46992(9) 0.0261(3) Uani 1 1 d . . . . .
C003 C 0.46839(19) 0.63100(8) 0.39729(10) 0.0273(3) Uani 1 1 d . . . . .
C004 C 0.75162(18) 0.56671(8) 0.55255(10) 0.0247(3) Uani 1 1 d . . . . .
C005 C 0.71984(19) 0.57516(8) 0.67339(10) 0.0257(3) Uani 1 1 d . . . . .
C006 C 0.31151(19) 0.65933(8) 0.30993(10) 0.0262(3) Uani 1 1 d . . . . .
C007 C 0.10511(19) 0.68886(8) 0.33479(10) 0.0289(3) Uani 1 1 d . . . . .
H007 H 0.0692 0.6900 0.4090 0.035 Uiso 1 1 calc R . . . .
C008 C 0.8879(2) 0.55324(9) 0.75418(11) 0.0316(3) Uani 1 1 d . . . . .
H008 H 1.0207 0.5330 0.7319 0.038 Uiso 1 1 calc R . . . .
C009 C 0.3612(2) 0.65677(9) 0.19705(10) 0.0319(3) Uani 1 1 d . . . . .
H009 H 0.4971 0.6365 0.1790 0.038 Uiso 1 1 calc R . . . .
C00A C -0.0461(2) 0.71639(9) 0.24972(11) 0.0335(3) Uani 1 1 d . . . . .
H00A H -0.1825 0.7364 0.2671 0.040 Uiso 1 1 calc R . . . .
C00B C 0.5209(2) 0.60487(9) 0.70782(11) 0.0314(3) Uani 1 1 d . . . . .
H00B H 0.4082 0.6200 0.6545 0.038 Uiso 1 1 calc R . . . .
C00C C 0.2090(2) 0.68418(10) 0.11300(10) 0.0377(3) Uani 1 1 d . . . . .
H00C H 0.2431 0.6826 0.0385 0.045 Uiso 1 1 calc R . . . .
C00D C 0.0052(2) 0.71421(9) 0.13860(11) 0.0366(3) Uani 1 1 d . . . . .
H00D H -0.0966 0.7328 0.0815 0.044 Uiso 1 1 calc R . . . .
C00E C 0.4908(2) 0.61181(10) 0.82170(11) 0.0405(4) Uani 1 1 d . . . . .
H00E H 0.3573 0.6309 0.8445 0.049 Uiso 1 1 calc R . . . .
C00F C 0.6587(3) 0.59034(11) 0.90125(11) 0.0434(4) Uani 1 1 d . . . . .
H00F H 0.6383 0.5952 0.9774 0.052 Uiso 1 1 calc R . . . .
C00G C 0.8576(2) 0.56155(10) 0.86743(11) 0.0397(4) Uani 1 1 d . . . . .
H00G H 0.9710 0.5478 0.9210 0.048 Uiso 1 1 calc R . . . .

loop_
_atom_site_aniso_label
_atom_site_aniso_U_11
_atom_site_aniso_U_22
_atom_site_aniso_U_33
_atom_site_aniso_U_23
_atom_site_aniso_U_13
_atom_site_aniso_U_12
C001 0.0269(5) 0.0304(6) 0.0227(5) 0.0032(5) 0.0023(4) -0.0007(4)
C002 0.0265(6) 0.0275(6) 0.0245(6) -0.0018(5) 0.0041(4) -0.0008(4)
C003 0.0281(6) 0.0282(6) 0.0257(6) -0.0013(5) 0.0025(5) -0.0002(5)
C004 0.0247(6) 0.0247(6) 0.0248(6) 0.0006(4) 0.0028(4) -0.0012(4)
C005 0.0286(6) 0.0242(6) 0.0243(6) 0.0000(4) 0.0030(5) -0.0022(4)
C006 0.0284(6) 0.0251(6) 0.0248(6) 0.0003(4) 0.0002(5) -0.0024(4)
C007 0.0307(6) 0.0296(6) 0.0265(6) 0.0000(5) 0.0040(5) -0.0006(5)
C008 0.0326(6) 0.0336(7) 0.0284(6) 0.0023(5) 0.0009(5) -0.0001(5)
C009 0.0315(6) 0.0376(7) 0.0269(6) -0.0012(5) 0.0037(5) 0.0023(5)
C00A 0.0288(6) 0.0324(7) 0.0390(7) 0.0013(6) 0.0008(5) 0.0025(5)
C00B 0.0308(6) 0.0343(7) 0.0294(6) -0.0028(5) 0.0039(5) 0.0012(5)
C00C 0.0453(8) 0.0446(8) 0.0227(6) 0.0010(5) 0.0006(5) 0.0009(6)
C00D 0.0378(7) 0.0385(7) 0.0316(7) 0.0057(6) -0.0084(5) 0.0015(6)
C00E 0.0435(8) 0.0458(8) 0.0340(7) -0.0088(6) 0.0152(6) -0.0024(6)
C00F 0.0582(9) 0.0494(9) 0.0236(6) -0.0047(6) 0.0101(6) -0.0085(7)
C00G 0.0489(8) 0.0434(8) 0.0255(6) 0.0050(6) -0.0046(6) -0.0041(6)

loop_
_atom_type_symbol
_atom_type_description
_atom_type_scat_dispersion_real
_atom_type_scat_dispersion_imag
_atom_type_scat_source
C C 0.0181 0.0091 'International Tables Vol C Tables 4.2.6.8 and 6.1.1.4'
H H 0.0000 0.0000 'International Tables Vol C Tables 4.2.6.8 and 6.1.1.4'

loop_
_geom_angle_atom_site_label_1
_geom_angle_atom_site_label_2
_geom_angle_atom_site_label_3
_geom_angle
_geom_angle_site_symmetry_1
_geom_angle_site_symmetry_3
_geom_angle_publ_flag
C001 C001 C004 178.51(17) 3_766 . ?
C003 C002 C004 176.88(12) . . ?
C002 C003 C006 177.34(13) . . ?
C001 C004 C002 117.83(10) . . ?
C001 C004 C005 121.35(10) . . ?
C002 C004 C005 120.79(10) . . ?
C008 C005 C004 120.38(11) . . ?
C008 C005 C00B 119.37(11) . . ?
C00B C005 C004 120.25(11) . . ?
C007 C006 C003 120.76(10) . . ?
C007 C006 C009 118.87(11) . . ?
C009 C006 C003 120.37(11) . . ?
C006 C007 H007 119.8 . . ?
C00A C007 C006 120.47(11) . . ?
C00A C007 H007 119.8 . . ?
C005 C008 H008 119.9 . . ?
C00G C008 C005 120.19(12) . . ?
C00G C008 H008 119.9 . . ?
C006 C009 H009 119.9 . . ?
C00C C009 C006 120.12(12) . . ?
C00C C009 H009 119.9 . . ?
C007 C00A H00A 119.9 . . ?
C007 C00A C00D 120.22(12) . . ?
C00D C00A H00A 119.9 . . ?
C005 C00B H00B 120.0 . . ?
C00E C00B C005 120.08(12) . . ?
C00E C00B H00B 120.0 . . ?
C009 C00C H00C 119.7 . . ?
C009 C00C C00D 120.60(12) . . ?
C00D C00C H00C 119.7 . . ?
C00A C00D C00C 119.73(12) . . ?
C00A C00D H00D 120.1 . . ?
C00C C00D H00D 120.1 . . ?
C00B C00E H00E 119.9 . . ?
C00F C00E C00B 120.15(12) . . ?
C00F C00E H00E 119.9 . . ?
C00E C00F H00F 120.0 . . ?
C00E C00F C00G 119.99(12) . . ?
C00G C00F H00F 120.0 . . ?
C008 C00G C00F 120.21(13) . . ?
C008 C00G H00G 119.9 . . ?
C00F C00G H00G 119.9 . . ?

loop_
_geom_bond_atom_site_label_1
_geom_bond_atom_site_label_2
_geom_bond_distance
_geom_bond_site_symmetry_2
_geom_bond_publ_flag
C001 C001 1.239(2) 3_766 ?
C001 C004 1.3541(16) . ?
C002 C003 1.2049(17) . ?
C002 C004 1.4194(15) . ?
C003 C006 1.4268(16) . ?
C004 C005 1.4755(16) . ?
C005 C008 1.3939(17) . ?
C005 C00B 1.3943(17) . ?
C006 C007 1.3980(16) . ?
C006 C009 1.4049(17) . ?
C007 H007 0.9300 . ?
C007 C00A 1.3831(17) . ?
C008 H008 0.9300 . ?
C008 C00G 1.3840(19) . ?
C009 H009 0.9300 . ?
C009 C00C 1.3784(17) . ?
C00A H00A 0.9300 . ?
C00A C00D 1.3870(18) . ?
C00B H00B 0.9300 . ?
C00B C00E 1.3895(18) . ?
C00C H00C 0.9300 . ?
C00C C00D 1.3883(19) . ?
C00D H00D 0.9300 . ?
C00E H00E 0.9300 . ?
C00E C00F 1.382(2) . ?
C00F H00F 0.9300 . ?
C00F C00G 1.387(2) . ?
C00G H00G 0.9300 . ?
